data_7119003
loop_
_publ_author_name
'Shubhanchi Nigam'
'Benjamin P. Burke'
'Laura H. Davies'
'Juozas Domarkas'
'Jennifer F. Wallis'
'Paul G. Waddell'
'Jennifer S. Waby'
'David M. Benoit'
'Anne-Marie Seymour'
'Christopher Cawthorne'
'Lee J. Higham'
'Stephen J. Archibald'

_publ_section_title
;
 Structurally optimised BODIPY derivatives for imaging of mitochondrial
 dysfunction in cancer and heart cells
;
_journal_name_full Chem.Commun.
_journal_page_first 7114
_journal_volume 52
_journal_year 2016
_chemical_formula_moiety 'Br, 3(C H Cl3), C41 H62 B F N2 P'
_chemical_formula_sum 'C44 H65 B Br Cl9 F N2 P'
_chemical_formula_weight 1081.72
_space_group_crystal_system monoclinic
_space_group_IT_number 14
_space_group_name_Hall '-P 2ybc'
_space_group_name_H-M_alt 'P 1 21/c 1'
_symmetry_space_group_name_Hall '-P 2ybc'
_symmetry_space_group_name_H-M 'P 1 21/c 1'
_atom_sites_solution_hydrogens geom
_atom_sites_solution_primary direct
_audit_creation_date 2016-03-30
_audit_creation_method
;
Olex2 1.2
(compiled 2015.01.26 svn.r3151 for OlexSys, GUI svn.r4998)
;
_audit_update_record
;
2016-04-18 deposited with the CCDC.
2016-04-25 downloaded from the CCDC.
;
_cell_angle_alpha 90
_cell_angle_beta 109.127(3)
_cell_angle_gamma 90
_cell_formula_units_Z 4
_cell_length_a 24.7264(7)
_cell_length_b 9.6603(2)
_cell_length_c 23.4725(7)
_cell_measurement_reflns_used 5479
_cell_measurement_temperature 150.0(2)
_cell_measurement_theta_max 65.8490
_cell_measurement_theta_min 3.7560
_cell_volume 5297.2(3)
_computing_cell_refinement 'CrysAlisPro 1.171.38.42b (Rigaku OD, 2015)'
_computing_data_collection 'CrysAlisPro 1.171.38.42b (Rigaku OD, 2015)'
_computing_data_reduction 'CrysAlisPro 1.171.38.42b (Rigaku OD, 2015)'
_computing_molecular_graphics 'Olex2 (Dolomanov et al., 2009)'
_computing_publication_material 'Olex2 (Dolomanov et al., 2009)'
_computing_structure_refinement 'XL (Sheldrick, 2008)'
_computing_structure_solution 'XT (Sheldrick, 2015)'
_diffrn_ambient_environment N~2~
_diffrn_ambient_temperature 150.0(2)
_diffrn_detector 'CCD plate'
_diffrn_detector_area_resol_mean 10.3968
_diffrn_detector_type Atlas
_diffrn_measured_fraction_theta_full 0.999
_diffrn_measured_fraction_theta_max 0.994
_diffrn_measurement_details
;
List of Runs (angles in degrees, time in seconds):

  1  \w    -34.00  68.00   1.00   20.00    --   41.59 -38.00   0.00  102
  2  \w     12.00 116.00   1.00   20.00    --   41.59  57.00 150.00  104
  3  \w      9.00  83.00   1.00   80.00    --   93.50 -94.00-180.00   74
  4  \w     16.00 124.00   1.00   80.00    --   93.50 -30.00  90.00  108
  5  \w      9.00  83.00   1.00   80.00    --   93.50 -94.00 120.00   74
  6  \w     10.00 155.00   1.00   80.00    --   93.50 -15.00 150.00  145
  7  \w     19.00  96.00   1.00   80.00    --   93.50-125.00  90.00   77
  8  \w     87.00 113.00   1.00   80.00    --   93.50 -93.00  96.24   26
  9  \w    103.00 160.00   1.00   80.00    --   93.50  45.00 -30.00   57
 10  \w     34.00  60.00   1.00   80.00    --   93.50 -89.00  44.59   26
 11  \w     76.00 123.00   1.00   80.00    --   93.50 -89.00  44.59   47
 12  \w     68.00 118.00   1.00   80.00    --   93.50 -45.00  30.00   50
 13  \w    105.00 131.00   1.00   80.00    --   93.50 125.00-180.00   26
 14  \w     16.00  72.00   1.00   80.00    --   93.50 -93.00  96.24   56
 15  \w     66.00 104.00   1.00   80.00    --   93.50 -61.00  90.00   38
 16  \w    146.00 172.00   1.00   80.00    --   93.50  77.00  60.00   26
 17  \w     21.00  53.00   1.00   80.00    --   93.50 -88.00-165.15   32
 18  \w     83.00 109.00   1.00   80.00    --   93.50 -88.00-165.15   26
 19  \w     80.00 127.00   1.00   80.00    --   93.50  77.00  60.00   47
;
_diffrn_measurement_device 'four-circle diffractometer'
_diffrn_measurement_device_type 'Xcalibur, Atlas, Gemini ultra'
_diffrn_measurement_method '\w scans'
_diffrn_orient_matrix_type 'CrysAlisPro convention (1999,Acta A55,543-557)'
_diffrn_orient_matrix_UB_11 0.0588324000
_diffrn_orient_matrix_UB_12 0.0013935000
_diffrn_orient_matrix_UB_13 0.0499408000
_diffrn_orient_matrix_UB_21 0.0293354000
_diffrn_orient_matrix_UB_22 0.0247429000
_diffrn_orient_matrix_UB_23 -0.0477761000
_diffrn_orient_matrix_UB_31 -0.0051258000
_diffrn_orient_matrix_UB_32 0.1575078000
_diffrn_orient_matrix_UB_33 0.0071235000
_diffrn_radiation_monochromator mirror
_diffrn_radiation_probe x-ray
_diffrn_radiation_type CuK\a
_diffrn_radiation_wavelength 1.54184
_diffrn_reflns_av_R_equivalents 0.0860
_diffrn_reflns_av_unetI/netI 0.0607
_diffrn_reflns_Laue_measured_fraction_full 0.999
_diffrn_reflns_Laue_measured_fraction_max 0.994
_diffrn_reflns_limit_h_max 29
_diffrn_reflns_limit_h_min -29
_diffrn_reflns_limit_k_max 11
_diffrn_reflns_limit_k_min -9
_diffrn_reflns_limit_l_max 27
_diffrn_reflns_limit_l_min -27
_diffrn_reflns_number 38266
_diffrn_reflns_point_group_measured_fraction_full 0.999
_diffrn_reflns_point_group_measured_fraction_max 0.994
_diffrn_reflns_theta_full 66.500
_diffrn_reflns_theta_max 66.983
_diffrn_reflns_theta_min 3.784
_diffrn_source 'fine-focus sealed X-ray tube'
_diffrn_source_type 'Enhance Ultra (Cu) X-ray Source'
_exptl_absorpt_coefficient_mu 5.794
_exptl_absorpt_correction_T_max 0.971
_exptl_absorpt_correction_T_min 0.718
_exptl_absorpt_correction_type analytical
_exptl_absorpt_process_details
;
CrysAlisPro 1.171.38.42b (Rigaku Oxford Diffraction, 2015)
Analytical numeric absorption correction using a multifaceted crystal
            model based on expressions derived by R.C. Clark & J.S. Reid.
(Clark, R. C. & Reid, J. S. (1995). Acta Cryst. A51, 887-897)
Empirical absorption correction using spherical harmonics,
 implemented in SCALE3 ABSPACK scaling algorithm.
;
_exptl_crystal_colour orange
_exptl_crystal_colour_primary orange
_exptl_crystal_density_diffrn 1.356
_exptl_crystal_description plate
_exptl_crystal_F_000 2240
_exptl_crystal_size_max 0.47
_exptl_crystal_size_mid 0.06
_exptl_crystal_size_min 0.02
_refine_diff_density_max 0.702
_refine_diff_density_min -1.049
_refine_diff_density_rms 0.079
_refine_ls_extinction_coef .
_refine_ls_extinction_method none
_refine_ls_goodness_of_fit_ref 1.020
_refine_ls_hydrogen_treatment constr
_refine_ls_matrix_type full
_refine_ls_number_parameters 549
_refine_ls_number_reflns 9392
_refine_ls_number_restraints 41
_refine_ls_restrained_S_all 1.019
_refine_ls_R_factor_all 0.1093
_refine_ls_R_factor_gt 0.0685
_refine_ls_shift/su_max 0.001
_refine_ls_shift/su_mean 0.000
_refine_ls_structure_factor_coef Fsqd
_refine_ls_weighting_details 'w=1/[\s^2^(Fo^2^)+(0.1035P)^2^+3.8861P] where P=(Fo^2^+2Fc^2^)/3'
_refine_ls_weighting_scheme calc
_refine_ls_wR_factor_gt 0.1786
_refine_ls_wR_factor_ref 0.2101
_reflns_Friedel_coverage 0.000
_reflns_Friedel_fraction_full .
_reflns_Friedel_fraction_max .
_reflns_number_gt 5931
_reflns_number_total 9392
_reflns_threshold_expression 'I > 2\s(I)'
_cod_data_source_file c5cc08325g2.cif
_cod_data_source_block ljh160010_3_fa
_cod_database_code 7119003
_shelxl_version_number 2014/6
_chemical_oxdiff_formula 'C41 H62 B1 Br1 F1 N2 P1'
_shelx_space_group_comment
;
The symmetry employed for this shelxl refinement is uniquely defined
by the following loop, which should always be used as a source of
symmetry information in preference to the above space-group names.
They are only intended as comments.
;
_reflns_odcompleteness_completeness 99.88
_reflns_odcompleteness_iscentric 1
_reflns_odcompleteness_theta 66.49
_olex2_refinement_description
;
1. Fixed Uiso
 At 1.2 times of:
  All C(H) groups, All C(H,H) groups, All C(H,H,H,H,H) groups
 At 1.5 times of:
  All C(H,H,H) groups
2. Restrained distances
 Cl7B-C53B \\sim Cl7A-C53A
 with sigma of 0.02
 Cl9A-C53A \\sim Cl9B-C53B
 with sigma of 0.02
 Cl8A-C53A \\sim Cl8B-C53B
 with sigma of 0.02
 Cl7B-Cl9B \\sim Cl9A-Cl7A
 with sigma of 0.02
 Cl9A-Cl8A \\sim Cl9B-Cl8B
 with sigma of 0.02
 Cl8A-Cl7A \\sim Cl7B-Cl8B
 with sigma of 0.02
 F1C-C39C \\sim F1D-C39D \\sim F1A-C39A \\sim F1B-C39B
 with sigma of 0.02
 C43-C31B \\sim C43-C38C \\sim C39C-C38C
 with sigma of 0.02
 C37D-C31B \\sim C38D-C37D \\sim C39D-C38D
 with sigma of 0.02
 C37A-C31A \\sim C38A-C37A \\sim C39A-C38A
 with sigma of 0.02
3. Uiso/Uaniso restraints and constraints
Uanis(C53B) = Uanis(C53A)
Uanis(Cl8B) = Uanis(Cl8A)
Uanis(Cl7B) = Uanis(Cl7A)
Uanis(Cl9B) = Uanis(Cl9A)
Uanis(C31A) = Uanis(C32A) = Uanis(C33A) = Uanis(C34A) = Uanis(C35A) =
Uanis(C36A) = Uanis(C37A) = Uanis(C38A) = Uanis(C39A) = Uanis(F1A) =
Uanis(C37B) = Uanis(C38B) = Uanis(F1B) = Uanis(C37A) = Uanis(C39B)
Uanis(C43) = Uanis(C38C) = Uanis(C39C) = Uanis(F1C) = Uanis(C37D) = Uanis(C38D)
= Uanis(C39D) = Uanis(F1D) = Uanis(C31B) = Uanis(C32B) = Uanis(C33B) =
Uanis(C34B) = Uanis(C35B) = Uanis(C36B)
4. Same fragment restrains
{C37D, C38D, C39D, F1D} sigma for 1-2: 0.02, 1-3: 0.02
as
{C43, C38C, C39C, F1C}
{C37A, C38A, C39A, F1A} sigma for 1-2: 0.02, 1-3: 0.02
as
{C37B, C38B, C39B, F1B}
5. Others
 Fixed Sof: H31B(0.25) H31C(0.25) H31D(0.25) H31E(0.25) H31A(0.5) H31F(0.25)
 H31G(0.25) H31H(0.25) H31I(0.25) H31J(0.5) Cl7B(0.64946) Cl8B(0.64946)
 Cl9B(0.64946) C43(0.25) H43A(0.25) H43B(0.25) C38C(0.25) H38A(0.25) H38B(0.25)
 C39C(0.25) H39A(0.25) H39B(0.25) F1C(0.25) C32A(0.5) H32A(0.5) H32B(0.5)
 C33A(0.5) H33A(0.5) H33B(0.5) C34A(0.5) H34A(0.5) H34B(0.5) C35A(0.5)
 H35A(0.5) H35B(0.5) C36A(0.5) H36A(0.5) H36B(0.5) C53B(0.64946) H53B(0.64946)
 Cl7A(0.35054) Cl8A(0.35054) Cl9A(0.35054) C37A(0.25) H37A(0.25) H37B(0.25)
 C38A(0.25) H38C(0.25) H38D(0.25) C39A(0.25) H39C(0.25) H39D(0.25) F1A(0.25)
 C37D(0.25) H37C(0.25) H37D(0.25) C38D(0.25) H38E(0.25) H38F(0.25) C39D(0.25)
 H39E(0.25) H39F(0.25) F1D(0.25) C53A(0.35054) H53A(0.35054) C37B(0.25)
 H37E(0.25) H37F(0.25) C38B(0.25) H38G(0.25) H38H(0.25) C39B(0.25) H39G(0.25)
 H39H(0.25) F1B(0.25) C32B(0.5) H32C(0.5) H32D(0.5) C33B(0.5) H33C(0.5)
 H33D(0.5) C34B(0.5) H34C(0.5) H34D(0.5) C35B(0.5) H35C(0.5) H35D(0.5)
 C36B(0.5) H36C(0.5) H36D(0.5)
6.a Ternary CH refined with riding coordinates:
 C25(H25), C31A(H31A), C31B(H31J), C51(H51), C52(H52), C53B(H53B), C53A(H53A)
6.b Secondary CH2 refined with riding coordinates:
 C12(H12A,H12B), C16(H16A,H16B), C26(H26A,H26B), C27(H27A,H27B), C28(H28A,
 H28B), C29(H29A,H29B), C30(H30A,H30B), C31A(H31B,H31C), C31A(H31D,H31E),
 C31B(H31F,H31G), C31B(H31H,H31I), C43(H43A,H43B), C38C(H38A,H38B), C39C(H39A,
 H39B), C32A(H32A,H32B), C33A(H33A,H33B), C34A(H34A,H34B), C35A(H35A,H35B),
 C36A(H36A,H36B), C37A(H37A,H37B), C38A(H38C,H38D), C39A(H39C,H39D), C37D(H37C,
 H37D), C38D(H38E,H38F), C39D(H39E,H39F), C37B(H37E,H37F), C38B(H38G,H38H),
 C39B(H39G,H39H), C32B(H32C,H32D), C33B(H33C,H33D), C34B(H34C,H34D), C35B(H35C,
 H35D), C36B(H36C,H36D)
6.c Aromatic/amide H refined with riding coordinates:
 C20(H20), C21(H21), C23(H23), C24(H24)
6.d Idealised Me refined as rotating group:
 C11(H11A,H11B,H11C), C13(H13A,H13B,H13C), C14(H14A,H14B,H14C), C15(H15A,H15B,
 H15C), C17(H17A,H17B,H17C), C18(H18A,H18B,H18C), C49(H49A,H49B,H49C), C50(H50A,
 H50B,H50C)
;
_olex2_submission_special_instructions 'No special instructions were received'
_oxdiff_exptl_absorpt_empirical_details
;
Empirical correction (ABSPACK) includes:
- Absorption correction using spherical harmonics
- Frame scaling
;
_oxdiff_exptl_absorpt_empirical_full_max 2.303
_oxdiff_exptl_absorpt_empirical_full_min 0.567

loop_
_space_group_symop_operation_xyz
'x, y, z'
'-x, y+1/2, -z+1/2'
'-x, -y, -z'
'x, -y-1/2, z-1/2'

loop_
_atom_site_label
_atom_site_type_symbol
_atom_site_fract_x
_atom_site_fract_y
_atom_site_fract_z
_atom_site_U_iso_or_equiv
_atom_site_adp_type
_atom_site_occupancy
_atom_site_site_symmetry_order
_atom_site_calc_flag
_atom_site_refinement_flags_posn
_atom_site_refinement_flags_adp
_atom_site_refinement_flags_occupancy
_atom_site_disorder_assembly
_atom_site_disorder_group
Br1 Br 0.13299(2) 0.20719(6) 0.36069(2) 0.0598(2) Uani 1 1 d . . . . .
Cl1 Cl 0.31058(7) 0.20849(16) 0.40500(7) 0.0739(4) Uani 1 1 d . . . . .
Cl2 Cl 0.30025(8) 0.05793(17) 0.50701(7) 0.0864(5) Uani 1 1 d . . . . .
Cl3 Cl 0.28370(6) 0.35213(16) 0.50060(7) 0.0694(4) Uani 1 1 d . . . . .
Cl4 Cl 0.08216(8) 0.2093(3) 0.16795(10) 0.1058(6) Uani 1 1 d . . . . .
Cl5 Cl 0.18978(12) 0.0684(3) 0.21452(15) 0.1360(10) Uani 1 1 d . . . . .
Cl6 Cl 0.18472(11) 0.3663(3) 0.20889(14) 0.1260(8) Uani 1 1 d . . . . .
P1 P 0.87390(6) 0.29043(15) 0.61549(6) 0.0539(3) Uani 1 1 d . . . . .
N1 N 0.53785(16) 0.3072(4) 0.60958(16) 0.0421(8) Uani 1 1 d . . . . .
N2 N 0.58986(16) 0.2997(4) 0.72167(16) 0.0414(8) Uani 1 1 d . . . . .
C1 C 0.5817(2) 0.3009(5) 0.5375(2) 0.0503(11) Uani 1 1 d . . . . .
C2 C 0.5230(2) 0.3053(5) 0.5096(2) 0.0508(12) Uani 1 1 d . . . . .
C3 C 0.4978(2) 0.3089(5) 0.5552(2) 0.0495(11) Uani 1 1 d . . . . .
C5 C 0.6027(2) 0.3012(5) 0.7819(2) 0.0459(11) Uani 1 1 d . . . . .
C6 C 0.6627(2) 0.2977(5) 0.8100(2) 0.0482(11) Uani 1 1 d . . . . .
C7 C 0.6874(2) 0.2943(5) 0.7653(2) 0.0474(11) Uani 1 1 d . . . . .
C8 C 0.64149(19) 0.2969(5) 0.6499(2) 0.0425(10) Uani 1 1 d . . . . .
C9 C 0.5912(2) 0.3009(5) 0.6007(2) 0.0445(10) Uani 1 1 d . . . . .
C10 C 0.64117(19) 0.2958(5) 0.7094(2) 0.0424(10) Uani 1 1 d . . . . .
C11 C 0.6252(2) 0.2948(7) 0.5053(2) 0.0626(14) Uani 1 1 d . . . . .
H11A H 0.6059 0.2964 0.4625 0.094 Uiso 1 1 calc GR . . . .
H11B H 0.6470 0.2110 0.5161 0.094 Uiso 1 1 calc GR . . . .
H11C H 0.6503 0.3730 0.5167 0.094 Uiso 1 1 calc GR . . . .
C12 C 0.4906(3) 0.2978(7) 0.4432(2) 0.0666(16) Uani 1 1 d . . . . .
H12A H 0.5136 0.3380 0.4210 0.080 Uiso 1 1 calc R . . . .
H12B H 0.4557 0.3519 0.4344 0.080 Uiso 1 1 calc R . . . .
C13 C 0.4754(3) 0.1508(8) 0.4223(3) 0.0818(19) Uani 1 1 d . . . . .
H13A H 0.4556 0.1500 0.3797 0.123 Uiso 1 1 calc GR . . . .
H13B H 0.4513 0.1120 0.4429 0.123 Uiso 1 1 calc GR . . . .
H13C H 0.5098 0.0968 0.4311 0.123 Uiso 1 1 calc GR . . . .
C14 C 0.4347(2) 0.3155(6) 0.5439(3) 0.0618(14) Uani 1 1 d . . . . .
H14A H 0.4169 0.2327 0.5235 0.093 Uiso 1 1 calc GR . . . .
H14B H 0.4190 0.3945 0.5192 0.093 Uiso 1 1 calc GR . . . .
H14C H 0.4276 0.3233 0.5816 0.093 Uiso 1 1 calc GR . . . .
C15 C 0.5603(2) 0.3030(6) 0.8143(2) 0.0561(12) Uani 1 1 d . . . . .
H15A H 0.5639 0.3879 0.8365 0.084 Uiso 1 1 calc GR . . . .
H15B H 0.5672 0.2261 0.8417 0.084 Uiso 1 1 calc GR . . . .
H15C H 0.5224 0.2962 0.7858 0.084 Uiso 1 1 calc GR . . . .
C16 C 0.6917(2) 0.2941(6) 0.8772(2) 0.0602(13) Uani 1 1 d . . . . .
H16A H 0.6672 0.3384 0.8966 0.072 Uiso 1 1 calc R . . . .
H16B H 0.7270 0.3467 0.8873 0.072 Uiso 1 1 calc R . . . .
C17 C 0.7052(3) 0.1482(7) 0.9016(3) 0.0750(17) Uani 1 1 d . . . . .
H17A H 0.7324 0.1068 0.8855 0.112 Uiso 1 1 calc GR . . . .
H17B H 0.6707 0.0941 0.8900 0.112 Uiso 1 1 calc GR . . . .
H17C H 0.7210 0.1512 0.9448 0.112 Uiso 1 1 calc GR . . . .
C18 C 0.7504(2) 0.2911(7) 0.7763(2) 0.0616(14) Uani 1 1 d . . . . .
H18A H 0.7705 0.2923 0.8189 0.092 Uiso 1 1 calc GR . . . .
H18B H 0.7612 0.3705 0.7579 0.092 Uiso 1 1 calc GR . . . .
H18C H 0.7600 0.2083 0.7591 0.092 Uiso 1 1 calc GR . . . .
C19 C 0.6973(2) 0.2936(5) 0.6387(2) 0.0444(10) Uani 1 1 d . . . . .
C20 C 0.7236(2) 0.1686(5) 0.6354(2) 0.0492(11) Uani 1 1 d . . . . .
H20 H 0.7059 0.0859 0.6393 0.059 Uiso 1 1 calc R . . . .
C21 C 0.7760(2) 0.1667(5) 0.6262(2) 0.0497(12) Uani 1 1 d . . . . .
H21 H 0.7935 0.0826 0.6239 0.060 Uiso 1 1 calc R . . . .
C22 C 0.8030(2) 0.2908(5) 0.6204(2) 0.0488(11) Uani 1 1 d . . . . .
C23 C 0.7766(2) 0.4173(5) 0.6242(2) 0.0491(11) Uani 1 1 d . . . . .
H23 H 0.7943 0.5004 0.6207 0.059 Uiso 1 1 calc R . . . .
C24 C 0.7239(2) 0.4168(5) 0.6332(2) 0.0486(11) Uani 1 1 d . . . . .
H24 H 0.7061 0.5004 0.6355 0.058 Uiso 1 1 calc R . . . .
C25 C 0.9237(2) 0.2925(6) 0.6923(3) 0.0618(14) Uani 1 1 d . . . . .
H25 H 0.9625 0.2873 0.6899 0.074 Uiso 1 1 calc R . . . .
C26 C 0.9196(3) 0.4269(8) 0.7244(3) 0.0809(19) Uani 1 1 d . . . . .
H26A H 0.9270 0.5046 0.7019 0.097 Uiso 1 1 calc R . . . .
H26B H 0.8812 0.4370 0.7264 0.097 Uiso 1 1 calc R . . . .
C27 C 0.9625(3) 0.4275(10) 0.7877(4) 0.103(3) Uani 1 1 d . . . . .
H27A H 1.0010 0.4252 0.7857 0.123 Uiso 1 1 calc R . . . .
H27B H 0.9582 0.5118 0.8083 0.123 Uiso 1 1 calc R . . . .
C28 C 0.9530(4) 0.3034(13) 0.8224(4) 0.122(4) Uani 1 1 d . . . . .
H28A H 0.9153 0.3094 0.8265 0.147 Uiso 1 1 calc R . . . .
H28B H 0.9811 0.3040 0.8625 0.147 Uiso 1 1 calc R . . . .
C29 C 0.9579(4) 0.1674(10) 0.7906(4) 0.107(3) Uani 1 1 d . . . . .
H29A H 0.9964 0.1580 0.7889 0.129 Uiso 1 1 calc R . . . .
H29B H 0.9507 0.0899 0.8135 0.129 Uiso 1 1 calc R . . . .
C30 C 0.9153(3) 0.1648(8) 0.7274(3) 0.083(2) Uani 1 1 d . . . . .
H30A H 0.8766 0.1642 0.7292 0.100 Uiso 1 1 calc R . . . .
H30B H 0.9206 0.0813 0.7069 0.100 Uiso 1 1 calc R . . . .
C31A C 0.8840(3) 0.1375(8) 0.5764(3) 0.0812(11) Uani 1 1 d D . . . .
H31B H 0.9184 0.1507 0.5658 0.097 Uiso 0.25 1 calc R . P A 2
H31C H 0.8913 0.0609 0.6046 0.097 Uiso 0.25 1 calc R . P A 2
H31D H 0.9248 0.1351 0.5827 0.097 Uiso 0.25 1 calc R . P B 3
H31E H 0.8767 0.0612 0.5998 0.097 Uiso 0.25 1 calc R . P B 3
H31A H 0.8735 0.0565 0.5956 0.097 Uiso 0.5 1 calc R . P C 1
C31B C 0.8837(3) 0.4441(8) 0.5762(3) 0.0820(12) Uani 1 1 d D . . . .
H31F H 0.8465 0.4597 0.5462 0.098 Uiso 0.25 1 calc R . P D 1
H31G H 0.8884 0.5177 0.6056 0.098 Uiso 0.25 1 calc R . P D 1
H31H H 0.8538 0.4424 0.5372 0.098 Uiso 0.25 1 calc R . P E 2
H31I H 0.8753 0.5219 0.5980 0.098 Uiso 0.25 1 calc R . P E 2
H31J H 0.8752 0.5252 0.5969 0.098 Uiso 0.5 1 calc R . P F 3
C49 C 0.4952(2) 0.1588(5) 0.6767(2) 0.0534(12) Uani 1 1 d . . . . .
H49A H 0.4607 0.1519 0.6428 0.080 Uiso 1 1 calc GR . . . .
H49B H 0.4860 0.1570 0.7134 0.080 Uiso 1 1 calc GR . . . .
H49C H 0.5199 0.0823 0.6763 0.080 Uiso 1 1 calc GR . . . .
C50 C 0.4947(2) 0.4429(5) 0.6804(2) 0.0532(12) Uani 1 1 d . . . . .
H50A H 0.5186 0.5214 0.6808 0.080 Uiso 1 1 calc GR . . . .
H50B H 0.4865 0.4395 0.7177 0.080 Uiso 1 1 calc GR . . . .
H50C H 0.4595 0.4512 0.6474 0.080 Uiso 1 1 calc GR . . . .
C51 C 0.2753(2) 0.1989(6) 0.4583(3) 0.0639(15) Uani 1 1 d . . . . .
H51 H 0.2343 0.1853 0.4369 0.077 Uiso 1 1 calc R . . . .
C52 C 0.1515(3) 0.2134(8) 0.2197(3) 0.0794(18) Uani 1 1 d . . . . .
H52 H 0.1486 0.2160 0.2603 0.095 Uiso 1 1 calc R . . . .
B4 B 0.5275(2) 0.3022(6) 0.6728(2) 0.0447(12) Uani 1 1 d . . . . .
Cl7B Cl 0.6679(2) 0.7447(14) 0.8429(3) 0.1050(16) Uani 0.6495 1 d D . P G 1
Cl8B Cl 0.6445(3) 0.6487(10) 0.7208(4) 0.0903(17) Uani 0.6495 1 d D . P G 1
Cl9B Cl 0.644(3) 0.9398(10) 0.7448(9) 0.0946(9) Uani 0.6495 1 d D . P G 1
C43 C 0.9237(11) 0.478(3) 0.5456(11) 0.0820(12) Uani 0.25 1 d D . P H 1
H43A H 0.9254 0.4016 0.5195 0.098 Uiso 0.25 1 calc R . P H 1
H43B H 0.9614 0.4888 0.5753 0.098 Uiso 0.25 1 calc R . P H 1
C38C C 0.9092(12) 0.606(3) 0.5090(11) 0.0820(12) Uani 0.25 1 d D . P H 1
H38A H 0.8994 0.6784 0.5324 0.098 Uiso 0.25 1 calc R . P H 1
H38B H 0.9423 0.6359 0.4987 0.098 Uiso 0.25 1 calc R . P H 1
C39C C 0.8608(13) 0.582(3) 0.4532(10) 0.0820(12) Uani 0.25 1 d D . P H 1
H39A H 0.8266 0.5713 0.4645 0.098 Uiso 0.25 1 calc R . P H 1
H39B H 0.8557 0.6659 0.4291 0.098 Uiso 0.25 1 calc R . P H 1
F1C F 0.8629(8) 0.4774(17) 0.4182(7) 0.0820(12) Uani 0.25 1 d D . P H 1
C32A C 0.9400(6) 0.1143(15) 0.5718(7) 0.0812(11) Uani 0.5 1 d . . P I 1
H32A H 0.9676 0.1091 0.6122 0.097 Uiso 0.5 1 calc R . P I 1
H32B H 0.9502 0.1932 0.5519 0.097 Uiso 0.5 1 calc R . P I 1
C33A C 0.9446(7) -0.0135(16) 0.5384(6) 0.0812(11) Uani 0.5 1 d . . P I 1
H33A H 0.9844 -0.0312 0.5426 0.097 Uiso 0.5 1 calc R . P I 1
H33B H 0.9301 -0.0922 0.5546 0.097 Uiso 0.5 1 calc R . P I 1
C34A C 0.9106(7) 0.0064(18) 0.4739(8) 0.0812(11) Uani 0.5 1 d . . P I 1
H34A H 0.9163 -0.0713 0.4502 0.097 Uiso 0.5 1 calc R . P I 1
H34B H 0.9227 0.0901 0.4587 0.097 Uiso 0.5 1 calc R . P I 1
C35A C 0.8469(7) 0.0173(17) 0.4690(7) 0.0812(11) Uani 0.5 1 d . . P I 1
H35A H 0.8355 -0.0649 0.4859 0.097 Uiso 0.5 1 calc R . P I 1
H35B H 0.8233 0.0238 0.4269 0.097 Uiso 0.5 1 calc R . P I 1
C36A C 0.8375(8) 0.1494(18) 0.5040(7) 0.0812(11) Uani 0.5 1 d . . P I 1
H36A H 0.7984 0.1529 0.5041 0.097 Uiso 0.5 1 calc R . P I 1
H36B H 0.8451 0.2328 0.4849 0.097 Uiso 0.5 1 calc R . P I 1
C53B C 0.6306(4) 0.7763(11) 0.7681(4) 0.070(2) Uani 0.6495 1 d D . P G 1
H53B H 0.5897 0.7715 0.7632 0.084 Uiso 0.6495 1 calc R . P G 1
Cl7A Cl 0.6844(6) 0.744(3) 0.8410(6) 0.1050(16) Uani 0.3505 1 d D . P J 2
Cl8A Cl 0.6269(7) 0.658(2) 0.7189(9) 0.0903(17) Uani 0.3505 1 d D . P J 2
Cl9A Cl 0.644(6) 0.9474(18) 0.7465(16) 0.0946(9) Uani 0.3505 1 d D . P J 2
C37A C 0.8391(11) 0.096(3) 0.5226(11) 0.0812(11) Uani 0.25 1 d D . P I 2
H37A H 0.8317 0.1735 0.4950 0.097 Uiso 0.25 1 calc R . P I 2
H37B H 0.8049 0.0826 0.5337 0.097 Uiso 0.25 1 calc R . P I 2
C38A C 0.8450(13) -0.027(3) 0.4886(13) 0.0812(11) Uani 0.25 1 d D . P I 2
H38C H 0.8420 -0.1087 0.5112 0.097 Uiso 0.25 1 calc R . P I 2
H38D H 0.8134 -0.0286 0.4508 0.097 Uiso 0.25 1 calc R . P I 2
C39A C 0.8979(13) -0.033(3) 0.4756(15) 0.0812(11) Uani 0.25 1 d D . P I 2
H39C H 0.9300 -0.0303 0.5128 0.097 Uiso 0.25 1 calc R . P I 2
H39D H 0.8998 -0.1185 0.4547 0.097 Uiso 0.25 1 calc R . P I 2
F1A F 0.8997(7) 0.0727(16) 0.4419(7) 0.0812(11) Uani 0.25 1 d D . P I 2
C37D C 0.9362(9) 0.479(4) 0.5646(13) 0.0820(12) Uani 0.25 1 d D . P H 2
H37C H 0.9469 0.4013 0.5444 0.098 Uiso 0.25 1 calc R . P H 2
H37D H 0.9663 0.4916 0.6030 0.098 Uiso 0.25 1 calc R . P H 2
C38D C 0.9332(13) 0.604(3) 0.5277(11) 0.0820(12) Uani 0.25 1 d D . P H 2
H38E H 0.9210 0.6821 0.5466 0.098 Uiso 0.25 1 calc R . P H 2
H38F H 0.9711 0.6252 0.5262 0.098 Uiso 0.25 1 calc R . P H 2
C39D C 0.8939(15) 0.588(3) 0.4666(11) 0.0820(12) Uani 0.25 1 d D . P H 2
H39E H 0.8557 0.5812 0.4694 0.098 Uiso 0.25 1 calc R . P H 2
H39F H 0.8952 0.6732 0.4452 0.098 Uiso 0.25 1 calc R . P H 2
F1D F 0.8996(8) 0.4844(16) 0.4317(7) 0.0820(12) Uani 0.25 1 d D . P H 2
C53A C 0.6702(7) 0.7813(18) 0.7660(7) 0.070(2) Uani 0.3505 1 d D . P J 2
H53A H 0.7070 0.7776 0.7588 0.084 Uiso 0.3505 1 calc R . P J 2
C37B C 0.8614(14) 0.102(3) 0.5231(15) 0.0812(11) Uani 0.25 1 d D . P I 3
H37E H 0.8618 0.1813 0.4982 0.097 Uiso 0.25 1 calc R . P I 3
H37F H 0.8215 0.0815 0.5176 0.097 Uiso 0.25 1 calc R . P I 3
C38B C 0.8838(13) -0.015(3) 0.4986(9) 0.0812(11) Uani 0.25 1 d D . P I 3
H38G H 0.9235 0.0036 0.5027 0.097 Uiso 0.25 1 calc R . P I 3
H38H H 0.8831 -0.0968 0.5223 0.097 Uiso 0.25 1 calc R . P I 3
C39B C 0.8527(12) -0.044(2) 0.4359(10) 0.0812(11) Uani 0.25 1 d D . P I 3
H39G H 0.8694 -0.1232 0.4223 0.097 Uiso 0.25 1 calc R . P I 3
H39H H 0.8130 -0.0649 0.4307 0.097 Uiso 0.25 1 calc R . P I 3
F1B F 0.8563(7) 0.0671(16) 0.4049(7) 0.0812(11) Uani 0.25 1 d D . P I 3
C32B C 0.8509(7) 0.4532(16) 0.5134(6) 0.0820(12) Uani 0.5 1 d . . P H 3
H32C H 0.8106 0.4428 0.5083 0.098 Uiso 0.5 1 calc R . P H 3
H32D H 0.8619 0.3787 0.4917 0.098 Uiso 0.5 1 calc R . P H 3
C33B C 0.8606(7) 0.5904(17) 0.4877(7) 0.0820(12) Uani 0.5 1 d . . P H 3
H33C H 0.8531 0.6653 0.5116 0.098 Uiso 0.5 1 calc R . P H 3
H33D H 0.8346 0.5998 0.4467 0.098 Uiso 0.5 1 calc R . P H 3
C34B C 0.9251(7) 0.5987(18) 0.4881(8) 0.0820(12) Uani 0.5 1 d . . P H 3
H34C H 0.9328 0.5244 0.4640 0.098 Uiso 0.5 1 calc R . P H 3
H34D H 0.9318 0.6863 0.4713 0.098 Uiso 0.5 1 calc R . P H 3
C35B C 0.9630(7) 0.5860(16) 0.5517(7) 0.0820(12) Uani 0.5 1 d . . P H 3
H35C H 0.9567 0.6644 0.5746 0.098 Uiso 0.5 1 calc R . P H 3
H35D H 1.0026 0.5885 0.5530 0.098 Uiso 0.5 1 calc R . P H 3
C36B C 0.9520(7) 0.4489(18) 0.5817(7) 0.0820(12) Uani 0.5 1 d . . P H 3
H36C H 0.9759 0.4462 0.6237 0.098 Uiso 0.5 1 calc R . P H 3
H36D H 0.9614 0.3696 0.5614 0.098 Uiso 0.5 1 calc R . P H 3

loop_
_atom_site_aniso_label
_atom_site_aniso_U_11
_atom_site_aniso_U_22
_atom_site_aniso_U_33
_atom_site_aniso_U_23
_atom_site_aniso_U_13
_atom_site_aniso_U_12
Br1 0.0549(3) 0.0660(4) 0.0530(3) -0.0019(3) 0.0101(2) -0.0027(3)
Cl1 0.0857(10) 0.0653(9) 0.0684(9) -0.0066(7) 0.0220(7) -0.0062(7)
Cl2 0.1130(13) 0.0597(9) 0.0696(9) 0.0115(7) 0.0070(9) -0.0038(8)
Cl3 0.0724(8) 0.0645(8) 0.0621(8) -0.0024(7) 0.0096(7) 0.0058(7)
Cl4 0.0770(11) 0.1336(18) 0.1020(14) -0.0084(12) 0.0228(10) -0.0063(11)
Cl5 0.1267(18) 0.1168(18) 0.186(3) 0.0406(18) 0.0809(19) 0.0414(15)
Cl6 0.1135(16) 0.1085(16) 0.174(2) -0.0202(16) 0.0716(17) -0.0321(13)
P1 0.0507(7) 0.0574(8) 0.0586(8) -0.0013(6) 0.0248(6) -0.0010(6)
N1 0.0420(19) 0.045(2) 0.039(2) -0.0003(16) 0.0128(16) 0.0012(16)
N2 0.050(2) 0.040(2) 0.0340(18) -0.0013(16) 0.0134(16) 0.0036(17)
C1 0.052(3) 0.057(3) 0.040(2) 0.002(2) 0.013(2) 0.004(2)
C2 0.054(3) 0.057(3) 0.037(2) -0.002(2) 0.009(2) 0.007(2)
C3 0.047(3) 0.055(3) 0.041(3) -0.002(2) 0.008(2) 0.005(2)
C5 0.059(3) 0.038(2) 0.039(2) 0.0003(19) 0.014(2) -0.002(2)
C6 0.061(3) 0.042(3) 0.036(2) -0.003(2) 0.007(2) -0.003(2)
C7 0.051(3) 0.045(3) 0.041(2) -0.001(2) 0.009(2) 0.001(2)
C8 0.044(2) 0.040(2) 0.043(2) 0.002(2) 0.0137(19) 0.004(2)
C9 0.046(2) 0.048(3) 0.039(2) 0.000(2) 0.0124(19) 0.002(2)
C10 0.044(2) 0.043(2) 0.037(2) -0.002(2) 0.0094(18) 0.001(2)
C11 0.060(3) 0.090(4) 0.041(3) 0.005(3) 0.020(2) 0.005(3)
C12 0.060(3) 0.094(4) 0.038(3) -0.002(3) 0.006(2) 0.014(3)
C13 0.080(4) 0.104(5) 0.051(3) -0.023(3) 0.007(3) 0.005(4)
C14 0.049(3) 0.079(4) 0.050(3) -0.004(3) 0.006(2) 0.006(3)
C15 0.071(3) 0.056(3) 0.043(3) 0.000(2) 0.022(2) 0.002(3)
C16 0.063(3) 0.071(4) 0.039(3) -0.005(2) 0.006(2) -0.005(3)
C17 0.088(4) 0.084(4) 0.041(3) 0.011(3) 0.005(3) 0.016(3)
C18 0.050(3) 0.078(4) 0.047(3) 0.002(3) 0.003(2) -0.003(3)
C19 0.046(2) 0.046(3) 0.039(2) 0.001(2) 0.0118(19) 0.002(2)
C20 0.048(3) 0.046(3) 0.053(3) -0.002(2) 0.016(2) -0.002(2)
C21 0.050(3) 0.046(3) 0.051(3) -0.006(2) 0.013(2) 0.003(2)
C22 0.047(2) 0.055(3) 0.042(2) -0.003(2) 0.010(2) 0.001(2)
C23 0.048(3) 0.051(3) 0.049(3) 0.005(2) 0.016(2) 0.002(2)
C24 0.049(3) 0.046(3) 0.051(3) 0.003(2) 0.017(2) 0.006(2)
C25 0.038(2) 0.080(4) 0.068(3) -0.003(3) 0.019(2) -0.001(3)
C26 0.065(4) 0.095(5) 0.073(4) -0.022(4) 0.009(3) 0.012(3)
C27 0.085(5) 0.128(7) 0.076(5) -0.023(5) -0.001(4) 0.016(5)
C28 0.078(5) 0.208(12) 0.063(5) -0.009(6) 0.000(4) 0.004(6)
C29 0.092(5) 0.121(7) 0.081(5) 0.025(5) -0.010(4) -0.019(5)
C30 0.061(4) 0.098(5) 0.075(4) 0.016(4) 0.001(3) -0.009(3)
C31A 0.097(3) 0.082(3) 0.078(3) 0.005(2) 0.047(2) 0.006(2)
C31B 0.094(3) 0.087(2) 0.076(3) -0.001(2) 0.043(2) -0.010(2)
C49 0.057(3) 0.050(3) 0.052(3) 0.004(2) 0.015(2) -0.004(2)
C50 0.059(3) 0.052(3) 0.048(3) 0.001(2) 0.018(2) 0.009(2)
C51 0.057(3) 0.064(3) 0.054(3) 0.002(3) -0.005(2) -0.006(3)
C52 0.069(4) 0.103(5) 0.072(4) -0.002(4) 0.030(3) -0.006(4)
B4 0.046(3) 0.048(3) 0.040(3) 0.000(2) 0.014(2) 0.003(2)
Cl7B 0.090(4) 0.158(2) 0.0660(12) 0.0125(13) 0.024(2) 0.004(4)
Cl8B 0.102(5) 0.0641(16) 0.0974(15) -0.0167(13) 0.023(3) 0.003(3)
Cl9B 0.1024(13) 0.0595(13) 0.1055(16) -0.0079(13) 0.012(2) 0.003(3)
C43 0.094(3) 0.087(2) 0.076(3) -0.001(2) 0.043(2) -0.010(2)
C38C 0.094(3) 0.087(2) 0.076(3) -0.001(2) 0.043(2) -0.010(2)
C39C 0.094(3) 0.087(2) 0.076(3) -0.001(2) 0.043(2) -0.010(2)
F1C 0.094(3) 0.087(2) 0.076(3) -0.001(2) 0.043(2) -0.010(2)
C32A 0.097(3) 0.082(3) 0.078(3) 0.005(2) 0.047(2) 0.006(2)
C33A 0.097(3) 0.082(3) 0.078(3) 0.005(2) 0.047(2) 0.006(2)
C34A 0.097(3) 0.082(3) 0.078(3) 0.005(2) 0.047(2) 0.006(2)
C35A 0.097(3) 0.082(3) 0.078(3) 0.005(2) 0.047(2) 0.006(2)
C36A 0.097(3) 0.082(3) 0.078(3) 0.005(2) 0.047(2) 0.006(2)
C53B 0.057(5) 0.085(6) 0.068(5) -0.007(4) 0.021(4) -0.006(5)
Cl7A 0.090(4) 0.158(2) 0.0660(12) 0.0125(13) 0.024(2) 0.004(4)
Cl8A 0.102(5) 0.0641(16) 0.0974(15) -0.0167(13) 0.023(3) 0.003(3)
Cl9A 0.1024(13) 0.0595(13) 0.1055(16) -0.0079(13) 0.012(2) 0.003(3)
C37A 0.097(3) 0.082(3) 0.078(3) 0.005(2) 0.047(2) 0.006(2)
C38A 0.097(3) 0.082(3) 0.078(3) 0.005(2) 0.047(2) 0.006(2)
C39A 0.097(3) 0.082(3) 0.078(3) 0.005(2) 0.047(2) 0.006(2)
F1A 0.097(3) 0.082(3) 0.078(3) 0.005(2) 0.047(2) 0.006(2)
C37D 0.094(3) 0.087(2) 0.076(3) -0.001(2) 0.043(2) -0.010(2)
C38D 0.094(3) 0.087(2) 0.076(3) -0.001(2) 0.043(2) -0.010(2)
C39D 0.094(3) 0.087(2) 0.076(3) -0.001(2) 0.043(2) -0.010(2)
F1D 0.094(3) 0.087(2) 0.076(3) -0.001(2) 0.043(2) -0.010(2)
C53A 0.057(5) 0.085(6) 0.068(5) -0.007(4) 0.021(4) -0.006(5)
C37B 0.097(3) 0.082(3) 0.078(3) 0.005(2) 0.047(2) 0.006(2)
C38B 0.097(3) 0.082(3) 0.078(3) 0.005(2) 0.047(2) 0.006(2)
C39B 0.097(3) 0.082(3) 0.078(3) 0.005(2) 0.047(2) 0.006(2)
F1B 0.097(3) 0.082(3) 0.078(3) 0.005(2) 0.047(2) 0.006(2)
C32B 0.094(3) 0.087(2) 0.076(3) -0.001(2) 0.043(2) -0.010(2)
C33B 0.094(3) 0.087(2) 0.076(3) -0.001(2) 0.043(2) -0.010(2)
C34B 0.094(3) 0.087(2) 0.076(3) -0.001(2) 0.043(2) -0.010(2)
C35B 0.094(3) 0.087(2) 0.076(3) -0.001(2) 0.043(2) -0.010(2)
C36B 0.094(3) 0.087(2) 0.076(3) -0.001(2) 0.043(2) -0.010(2)

loop_
_atom_type_symbol
_atom_type_description
_atom_type_scat_dispersion_real
_atom_type_scat_dispersion_imag
_atom_type_scat_source
C C 0.0181 0.0091 'International Tables Vol C Tables 4.2.6.8 and 6.1.1.4'
H H 0.0000 0.0000 'International Tables Vol C Tables 4.2.6.8 and 6.1.1.4'
B B 0.0090 0.0039 'International Tables Vol C Tables 4.2.6.8 and 6.1.1.4'
Br Br -0.6763 1.2805 'International Tables Vol C Tables 4.2.6.8 and 6.1.1.4'
Cl Cl 0.3639 0.7018 'International Tables Vol C Tables 4.2.6.8 and 6.1.1.4'
F F 0.0727 0.0534 'International Tables Vol C Tables 4.2.6.8 and 6.1.1.4'
N N 0.0311 0.0180 'International Tables Vol C Tables 4.2.6.8 and 6.1.1.4'
P P 0.2955 0.4335 'International Tables Vol C Tables 4.2.6.8 and 6.1.1.4'

loop_
_exptl_crystal_face_index_h
_exptl_crystal_face_index_k
_exptl_crystal_face_index_l
_exptl_crystal_face_perp_dist
1 0 0 0.0278
-1 0 2 0.0113
1 0 -2 0.0073
1 2 1 0.2115
0 -2 -1 0.2222
-1 0 0 0.0288

loop_
_geom_angle_atom_site_label_1
_geom_angle_atom_site_label_2
_geom_angle_atom_site_label_3
_geom_angle
_geom_angle_site_symmetry_1
_geom_angle_site_symmetry_3
C22 P1 C25 107.1(2) . .
C22 P1 C31A 109.6(3) . .
C22 P1 C31B 109.2(3) . .
C31A P1 C25 110.6(3) . .
C31A P1 C31B 110.5(3) . .
C31B P1 C25 109.7(3) . .
C3 N1 C9 107.3(4) . .
C3 N1 B4 126.7(4) . .
C9 N1 B4 125.8(4) . .
C5 N2 C10 107.5(4) . .
C5 N2 B4 126.6(4) . .
C10 N2 B4 125.8(4) . .
C2 C1 C9 106.4(4) . .
C2 C1 C11 125.1(4) . .
C9 C1 C11 128.5(4) . .
C1 C2 C3 107.3(4) . .
C1 C2 C12 127.6(5) . .
C3 C2 C12 125.0(5) . .
N1 C3 C2 110.7(4) . .
N1 C3 C14 125.1(5) . .
C2 C3 C14 124.2(4) . .
N2 C5 C6 109.9(4) . .
N2 C5 C15 125.2(4) . .
C6 C5 C15 124.8(4) . .
C5 C6 C16 123.8(5) . .
C7 C6 C5 107.8(4) . .
C7 C6 C16 128.3(5) . .
C6 C7 C10 106.1(4) . .
C6 C7 C18 124.6(4) . .
C10 C7 C18 129.3(5) . .
C9 C8 C10 122.1(4) . .
C9 C8 C19 118.9(4) . .
C10 C8 C19 119.0(4) . .
N1 C9 C1 108.2(4) . .
C8 C9 N1 120.4(4) . .
C8 C9 C1 131.4(5) . .
N2 C10 C7 108.6(4) . .
N2 C10 C8 120.7(4) . .
C8 C10 C7 130.7(4) . .
C1 C11 H11A 109.5 . .
C1 C11 H11B 109.5 . .
C1 C11 H11C 109.5 . .
H11A C11 H11B 109.5 . .
H11A C11 H11C 109.5 . .
H11B C11 H11C 109.5 . .
C2 C12 H12A 109.2 . .
C2 C12 H12B 109.2 . .
C2 C12 C13 111.9(5) . .
H12A C12 H12B 107.9 . .
C13 C12 H12A 109.2 . .
C13 C12 H12B 109.2 . .
C12 C13 H13A 109.5 . .
C12 C13 H13B 109.5 . .
C12 C13 H13C 109.5 . .
H13A C13 H13B 109.5 . .
H13A C13 H13C 109.5 . .
H13B C13 H13C 109.5 . .
C3 C14 H14A 109.5 . .
C3 C14 H14B 109.5 . .
C3 C14 H14C 109.5 . .
H14A C14 H14B 109.5 . .
H14A C14 H14C 109.5 . .
H14B C14 H14C 109.5 . .
C5 C15 H15A 109.5 . .
C5 C15 H15B 109.5 . .
C5 C15 H15C 109.5 . .
H15A C15 H15B 109.5 . .
H15A C15 H15C 109.5 . .
H15B C15 H15C 109.5 . .
C6 C16 H16A 109.0 . .
C6 C16 H16B 109.0 . .
C6 C16 C17 112.9(5) . .
H16A C16 H16B 107.8 . .
C17 C16 H16A 109.0 . .
C17 C16 H16B 109.0 . .
C16 C17 H17A 109.5 . .
C16 C17 H17B 109.5 . .
C16 C17 H17C 109.5 . .
H17A C17 H17B 109.5 . .
H17A C17 H17C 109.5 . .
H17B C17 H17C 109.5 . .
C7 C18 H18A 109.5 . .
C7 C18 H18B 109.5 . .
C7 C18 H18C 109.5 . .
H18A C18 H18B 109.5 . .
H18A C18 H18C 109.5 . .
H18B C18 H18C 109.5 . .
C20 C19 C8 120.5(4) . .
C20 C19 C24 119.8(4) . .
C24 C19 C8 119.6(4) . .
C19 C20 H20 120.0 . .
C21 C20 C19 120.1(5) . .
C21 C20 H20 120.0 . .
C20 C21 H21 119.8 . .
C20 C21 C22 120.3(5) . .
C22 C21 H21 119.8 . .
C21 C22 P1 120.7(4) . .
C21 C22 C23 119.6(5) . .
C23 C22 P1 119.4(4) . .
C22 C23 H23 120.4 . .
C24 C23 C22 119.1(5) . .
C24 C23 H23 120.4 . .
C19 C24 H24 119.5 . .
C23 C24 C19 121.0(5) . .
C23 C24 H24 119.5 . .
P1 C25 H25 107.4 . .
C26 C25 P1 111.5(4) . .
C26 C25 H25 107.4 . .
C26 C25 C30 112.2(6) . .
C30 C25 P1 110.8(4) . .
C30 C25 H25 107.4 . .
C25 C26 H26A 109.6 . .
C25 C26 H26B 109.6 . .
H26A C26 H26B 108.1 . .
C27 C26 C25 110.4(6) . .
C27 C26 H26A 109.6 . .
C27 C26 H26B 109.6 . .
C26 C27 H27A 109.7 . .
C26 C27 H27B 109.7 . .
H27A C27 H27B 108.2 . .
C28 C27 C26 110.0(7) . .
C28 C27 H27A 109.7 . .
C28 C27 H27B 109.7 . .
C27 C28 H28A 109.3 . .
C27 C28 H28B 109.3 . .
C27 C28 C29 111.5(7) . .
H28A C28 H28B 108.0 . .
C29 C28 H28A 109.3 . .
C29 C28 H28B 109.3 . .
C28 C29 H29A 109.5 . .
C28 C29 H29B 109.5 . .
H29A C29 H29B 108.1 . .
C30 C29 C28 110.5(7) . .
C30 C29 H29A 109.5 . .
C30 C29 H29B 109.5 . .
C25 C30 H30A 109.7 . .
C25 C30 H30B 109.7 . .
C29 C30 C25 109.8(6) . .
C29 C30 H30A 109.7 . .
C29 C30 H30B 109.7 . .
H30A C30 H30B 108.2 . .
P1 C31A H31B 107.6 . .
P1 C31A H31C 107.6 . .
P1 C31A H31D 104.6 . .
P1 C31A H31E 104.6 . .
P1 C31A H31A 108.5 . .
H31B C31A H31C 107.0 . .
H31D C31A H31E 105.7 . .
C32A C31A P1 117.5(8) . .
C32A C31A H31A 108.5 . .
C32A C31A C36A 106.6(9) . .
C36A C31A P1 106.9(7) . .
C36A C31A H31A 108.5 . .
C37A C31A P1 118.8(13) . .
C37A C31A H31B 107.6 . .
C37A C31A H31C 107.6 . .
C37B C31A P1 130.7(15) . .
C37B C31A H31D 104.6 . .
C37B C31A H31E 104.6 . .
P1 C31B H31F 104.2 . .
P1 C31B H31G 104.2 . .
P1 C31B H31H 106.2 . .
P1 C31B H31I 106.2 . .
P1 C31B H31J 108.6 . .
H31F C31B H31G 105.5 . .
H31H C31B H31I 106.4 . .
C43 C31B P1 132.3(13) . .
C43 C31B H31F 104.2 . .
C43 C31B H31G 104.2 . .
C37D C31B P1 124.4(13) . .
C37D C31B H31H 106.2 . .
C37D C31B H31I 106.2 . .
C32B C31B P1 116.8(8) . .
C32B C31B H31J 108.6 . .
C32B C31B C36B 107.3(9) . .
C36B C31B P1 106.7(7) . .
C36B C31B H31J 108.6 . .
H49A C49 H49B 109.5 . .
H49A C49 H49C 109.5 . .
H49B C49 H49C 109.5 . .
B4 C49 H49A 109.5 . .
B4 C49 H49B 109.5 . .
B4 C49 H49C 109.5 . .
H50A C50 H50B 109.5 . .
H50A C50 H50C 109.5 . .
H50B C50 H50C 109.5 . .
B4 C50 H50A 109.5 . .
B4 C50 H50B 109.5 . .
B4 C50 H50C 109.5 . .
Cl1 C51 Cl2 110.8(3) . .
Cl1 C51 Cl3 111.4(3) . .
Cl1 C51 H51 108.3 . .
Cl2 C51 Cl3 109.5(3) . .
Cl2 C51 H51 108.3 . .
Cl3 C51 H51 108.3 . .
Cl4 C52 Cl6 108.6(4) . .
Cl4 C52 H52 107.9 . .
Cl5 C52 Cl4 111.8(4) . .
Cl5 C52 Cl6 112.6(4) . .
Cl5 C52 H52 107.9 . .
Cl6 C52 H52 107.9 . .
N1 B4 N2 105.0(4) . .
N1 B4 C49 108.2(4) . .
N1 B4 C50 108.5(4) . .
N2 B4 C49 109.0(4) . .
N2 B4 C50 109.6(4) . .
C49 B4 C50 116.0(4) . .
C31B C43 H43A 108.7 . .
C31B C43 H43B 108.7 . .
C31B C43 C38C 114(2) . .
H43A C43 H43B 107.6 . .
C38C C43 H43A 108.7 . .
C38C C43 H43B 108.7 . .
C43 C38C H38A 109.4 . .
C43 C38C H38B 109.4 . .
H38A C38C H38B 108.0 . .
C39C C38C C43 111.1(19) . .
C39C C38C H38A 109.4 . .
C39C C38C H38B 109.4 . .
C38C C39C H39A 107.5 . .
C38C C39C H39B 107.5 . .
H39A C39C H39B 107.0 . .
F1C C39C C38C 119(2) . .
F1C C39C H39A 107.5 . .
F1C C39C H39B 107.5 . .
C31A C32A H32A 108.7 . .
C31A C32A H32B 108.7 . .
C31A C32A C33A 114.1(12) . .
H32A C32A H32B 107.6 . .
C33A C32A H32A 108.7 . .
C33A C32A H32B 108.7 . .
C32A C33A H33A 110.0 . .
C32A C33A H33B 110.0 . .
H33A C33A H33B 108.4 . .
C34A C33A C32A 108.4(13) . .
C34A C33A H33A 110.0 . .
C34A C33A H33B 110.0 . .
C33A C34A H34A 110.1 . .
C33A C34A H34B 110.1 . .
C33A C34A C35A 107.9(12) . .
H34A C34A H34B 108.4 . .
C35A C34A H34A 110.1 . .
C35A C34A H34B 110.1 . .
C34A C35A H35A 109.7 . .
C34A C35A H35B 109.7 . .
C34A C35A C36A 109.7(14) . .
H35A C35A H35B 108.2 . .
C36A C35A H35A 109.7 . .
C36A C35A H35B 109.7 . .
C31A C36A H36A 110.3 . .
C31A C36A H36B 110.3 . .
C35A C36A C31A 107.3(12) . .
C35A C36A H36A 110.3 . .
C35A C36A H36B 110.3 . .
H36A C36A H36B 108.5 . .
Cl7B C53B Cl8B 111.6(6) . .
Cl7B C53B Cl9B 112.9(10) . .
Cl7B C53B H53B 107.4 . .
Cl8B C53B H53B 107.4 . .
Cl9B C53B Cl8B 109.9(17) . .
Cl9B C53B H53B 107.4 . .
C31A C37A H37A 107.0 . .
C31A C37A H37B 107.0 . .
C31A C37A C38A 121(2) . .
H37A C37A H37B 106.7 . .
C38A C37A H37A 107.0 . .
C38A C37A H37B 107.0 . .
C37A C38A H38C 108.7 . .
C37A C38A H38D 108.7 . .
H38C C38A H38D 107.6 . .
C39A C38A C37A 114(2) . .
C39A C38A H38C 108.7 . .
C39A C38A H38D 108.7 . .
C38A C39A H39C 110.1 . .
C38A C39A H39D 110.1 . .
H39C C39A H39D 108.4 . .
F1A C39A C38A 108.2(19) . .
F1A C39A H39C 110.1 . .
F1A C39A H39D 110.1 . .
C31B C37D H37C 108.5 . .
C31B C37D H37D 108.5 . .
C31B C37D C38D 115(2) . .
H37C C37D H37D 107.5 . .
C38D C37D H37C 108.5 . .
C38D C37D H37D 108.5 . .
C37D C38D H38E 109.2 . .
C37D C38D H38F 109.2 . .
H38E C38D H38F 107.9 . .
C39D C38D C37D 112.2(19) . .
C39D C38D H38E 109.2 . .
C39D C38D H38F 109.2 . .
C38D C39D H39E 107.0 . .
C38D C39D H39F 107.0 . .
H39E C39D H39F 106.8 . .
F1D C39D C38D 121(2) . .
F1D C39D H39E 107.0 . .
F1D C39D H39F 107.0 . .
Cl7A C53A Cl8A 112.7(11) . .
Cl7A C53A Cl9A 113.3(18) . .
Cl7A C53A H53A 106.2 . .
Cl8A C53A H53A 106.2 . .
Cl9A C53A Cl8A 112(2) . .
Cl9A C53A H53A 106.2 . .
C31A C37B H37E 107.2 . .
C31A C37B H37F 107.2 . .
C31A C37B C38B 121(3) . .
H37E C37B H37F 106.8 . .
C38B C37B H37E 107.2 . .
C38B C37B H37F 107.2 . .
C37B C38B H38G 108.7 . .
C37B C38B H38H 108.7 . .
H38G C38B H38H 107.6 . .
C39B C38B C37B 114(2) . .
C39B C38B H38G 108.7 . .
C39B C38B H38H 108.7 . .
C38B C39B H39G 110.3 . .
C38B C39B H39H 110.3 . .
H39G C39B H39H 108.6 . .
F1B C39B C38B 107.1(19) . .
F1B C39B H39G 110.3 . .
F1B C39B H39H 110.3 . .
C31B C32B H32C 109.5 . .
C31B C32B H32D 109.5 . .
C31B C32B C33B 110.8(12) . .
H32C C32B H32D 108.1 . .
C33B C32B H32C 109.5 . .
C33B C32B H32D 109.5 . .
C32B C33B H33C 109.8 . .
C32B C33B H33D 109.8 . .
C32B C33B C34B 109.4(13) . .
H33C C33B H33D 108.2 . .
C34B C33B H33C 109.8 . .
C34B C33B H33D 109.8 . .
C33B C34B H34C 110.2 . .
C33B C34B H34D 110.2 . .
H34C C34B H34D 108.5 . .
C35B C34B C33B 107.6(14) . .
C35B C34B H34C 110.2 . .
C35B C34B H34D 110.2 . .
C34B C35B H35C 109.2 . .
C34B C35B H35D 109.2 . .
C34B C35B C36B 112.1(13) . .
H35C C35B H35D 107.9 . .
C36B C35B H35C 109.2 . .
C36B C35B H35D 109.2 . .
C31B C36B H36C 110.1 . .
C31B C36B H36D 110.1 . .
C35B C36B C31B 108.2(12) . .
C35B C36B H36C 110.1 . .
C35B C36B H36D 110.1 . .
H36C C36B H36D 108.4 . .

loop_
_geom_bond_atom_site_label_1
_geom_bond_atom_site_label_2
_geom_bond_distance
_geom_bond_site_symmetry_2
Cl1 C51 1.747(7) .
Cl2 C51 1.755(6) .
Cl3 C51 1.756(6) .
Cl4 C52 1.747(7) .
Cl5 C52 1.716(8) .
Cl6 C52 1.748(8) .
P1 C22 1.795(5) .
P1 C25 1.821(6) .
P1 C31A 1.800(8) .
P1 C31B 1.805(7) .
N1 C3 1.335(6) .
N1 C9 1.403(6) .
N1 B4 1.588(7) .
N2 C5 1.343(6) .
N2 C10 1.391(6) .
N2 B4 1.592(6) .
C1 C2 1.385(7) .
C1 C9 1.424(7) .
C1 C11 1.503(8) .
C2 C3 1.405(7) .
C2 C12 1.502(7) .
C3 C14 1.496(7) .
C5 C6 1.413(7) .
C5 C15 1.484(7) .
C6 C7 1.376(7) .
C6 C16 1.504(7) .
C7 C10 1.431(6) .
C7 C18 1.493(8) .
C8 C9 1.392(6) .
C8 C10 1.400(7) .
C8 C19 1.488(7) .
C11 H11A 0.9600 .
C11 H11B 0.9600 .
C11 H11C 0.9600 .
C12 H12A 0.9700 .
C12 H12B 0.9700 .
C12 C13 1.509(10) .
C13 H13A 0.9600 .
C13 H13B 0.9600 .
C13 H13C 0.9600 .
C14 H14A 0.9600 .
C14 H14B 0.9600 .
C14 H14C 0.9600 .
C15 H15A 0.9600 .
C15 H15B 0.9600 .
C15 H15C 0.9600 .
C16 H16A 0.9700 .
C16 H16B 0.9700 .
C16 C17 1.518(9) .
C17 H17A 0.9600 .
C17 H17B 0.9600 .
C17 H17C 0.9600 .
C18 H18A 0.9600 .
C18 H18B 0.9600 .
C18 H18C 0.9600 .
C19 C20 1.385(7) .
C19 C24 1.387(7) .
C20 H20 0.9300 .
C20 C21 1.382(7) .
C21 H21 0.9300 .
C21 C22 1.400(8) .
C22 C23 1.401(7) .
C23 H23 0.9300 .
C23 C24 1.386(7) .
C24 H24 0.9300 .
C25 H25 0.9800 .
C25 C26 1.521(9) .
C25 C30 1.535(10) .
C26 H26A 0.9700 .
C26 H26B 0.9700 .
C26 C27 1.517(9) .
C27 H27A 0.9700 .
C27 H27B 0.9700 .
C27 C28 1.510(14) .
C28 H28A 0.9700 .
C28 H28B 0.9700 .
C28 C29 1.535(14) .
C29 H29A 0.9700 .
C29 H29B 0.9700 .
C29 C30 1.513(10) .
C30 H30A 0.9700 .
C30 H30B 0.9700 .
C31A H31B 0.9700 .
C31A H31C 0.9700 .
C31A H31D 0.9700 .
C31A H31E 0.9700 .
C31A H31A 0.9800 .
C31A C32A 1.441(16) .
C31A C36A 1.714(18) .
C31A C37A 1.44(2) .
C31A C37B 1.24(3) .
C31B H31F 0.9700 .
C31B H31G 0.9700 .
C31B H31H 0.9700 .
C31B H31I 0.9700 .
C31B H31J 0.9800 .
C31B C43 1.438(16) .
C31B C37D 1.451(17) .
C31B C32B 1.433(16) .
C31B C36B 1.653(17) .
C49 H49A 0.9600 .
C49 H49B 0.9600 .
C49 H49C 0.9600 .
C49 B4 1.616(8) .
C50 H50A 0.9600 .
C50 H50B 0.9600 .
C50 H50C 0.9600 .
C50 B4 1.622(8) .
C51 H51 0.9800 .
C52 H52 0.9800 .
Cl7B C53B 1.721(10) .
Cl8B C53B 1.766(11) .
Cl9B C53B 1.74(3) .
C43 H43A 0.9700 .
C43 H43B 0.9700 .
C43 C38C 1.477(18) .
C38C H38A 0.9700 .
C38C H38B 0.9700 .
C38C C39C 1.474(18) .
C39C H39A 0.9700 .
C39C H39B 0.9700 .
C39C F1C 1.316(19) .
C32A H32A 0.9700 .
C32A H32B 0.9700 .
C32A C33A 1.49(2) .
C33A H33A 0.9700 .
C33A H33B 0.9700 .
C33A C34A 1.49(2) .
C34A H34A 0.9700 .
C34A H34B 0.9700 .
C34A C35A 1.55(2) .
C35A H35A 0.9700 .
C35A H35B 0.9700 .
C35A C36A 1.58(2) .
C36A H36A 0.9700 .
C36A H36B 0.9700 .
C53B H53B 0.9800 .
Cl7A C53A 1.716(15) .
Cl8A C53A 1.736(16) .
Cl9A C53A 1.74(4) .
C37A H37A 0.9700 .
C37A H37B 0.9700 .
C37A C38A 1.461(19) .
C38A H38C 0.9700 .
C38A H38D 0.9700 .
C38A C39A 1.44(2) .
C39A H39C 0.9700 .
C39A H39D 0.9700 .
C39A F1A 1.30(2) .
C37D H37C 0.9700 .
C37D H37D 0.9700 .
C37D C38D 1.477(18) .
C38D H38E 0.9700 .
C38D H38F 0.9700 .
C38D C39D 1.454(18) .
C39D H39E 0.9700 .
C39D H39F 0.9700 .
C39D F1D 1.330(19) .
C53A H53A 0.9800 .
C37B H37E 0.9700 .
C37B H37F 0.9700 .
C37B C38B 1.46(2) .
C38B H38G 0.9700 .
C38B H38H 0.9700 .
C38B C39B 1.45(2) .
C39B H39G 0.9700 .
C39B H39H 0.9700 .
C39B F1B 1.318(19) .
C32B H32C 0.9700 .
C32B H32D 0.9700 .
C32B C33B 1.51(2) .
C33B H33C 0.9700 .
C33B H33D 0.9700 .
C33B C34B 1.59(2) .
C34B H34C 0.9700 .
C34B H34D 0.9700 .
C34B C35B 1.48(2) .
C35B H35C 0.9700 .
C35B H35D 0.9700 .
C35B C36B 1.57(2) .
C36B H36C 0.9700 .
C36B H36D 0.9700 .

loop_
_geom_torsion_atom_site_label_1
_geom_torsion_atom_site_label_2
_geom_torsion_atom_site_label_3
_geom_torsion_atom_site_label_4
_geom_torsion
_geom_torsion_site_symmetry_1
_geom_torsion_site_symmetry_2
_geom_torsion_site_symmetry_3
_geom_torsion_site_symmetry_4
P1 C22 C23 C24 -174.5(4) . . . .
P1 C25 C26 C27 -178.6(6) . . . .
P1 C25 C30 C29 178.9(6) . . . .
P1 C31A C32A C33A -179.5(9) . . . .
P1 C31A C36A C35A 178.9(9) . . . .
P1 C31A C37A C38A 179.4(18) . . . .
P1 C31A C37B C38B 168.6(19) . . . .
P1 C31B C43 C38C 168.3(13) . . . .
P1 C31B C37D C38D 175.6(16) . . . .
P1 C31B C32B C33B 176.4(9) . . . .
P1 C31B C36B C35B -176.4(9) . . . .
N2 C5 C6 C7 0.1(6) . . . .
N2 C5 C6 C16 -178.2(5) . . . .
C1 C2 C3 N1 0.1(6) . . . .
C1 C2 C3 C14 179.4(5) . . . .
C1 C2 C12 C13 90.6(7) . . . .
C2 C1 C9 N1 -0.8(6) . . . .
C2 C1 C9 C8 179.7(5) . . . .
C3 N1 C9 C1 0.8(5) . . . .
C3 N1 C9 C8 -179.6(4) . . . .
C3 N1 B4 N2 179.2(4) . . . .
C3 N1 B4 C49 62.9(6) . . . .
C3 N1 B4 C50 -63.8(6) . . . .
C3 C2 C12 C13 -84.9(7) . . . .
C5 N2 C10 C7 0.2(5) . . . .
C5 N2 C10 C8 -178.5(4) . . . .
C5 N2 B4 N1 177.0(4) . . . .
C5 N2 B4 C49 -67.2(6) . . . .
C5 N2 B4 C50 60.7(6) . . . .
C5 C6 C7 C10 0.0(5) . . . .
C5 C6 C7 C18 179.6(5) . . . .
C5 C6 C16 C17 93.7(7) . . . .
C6 C7 C10 N2 -0.2(5) . . . .
C6 C7 C10 C8 178.4(5) . . . .
C7 C6 C16 C17 -84.2(7) . . . .
C8 C19 C20 C21 -178.7(4) . . . .
C8 C19 C24 C23 178.4(4) . . . .
C9 N1 C3 C2 -0.5(6) . . . .
C9 N1 C3 C14 -179.9(5) . . . .
C9 N1 B4 N2 3.9(6) . . . .
C9 N1 B4 C49 -112.4(5) . . . .
C9 N1 B4 C50 120.9(5) . . . .
C9 C1 C2 C3 0.4(6) . . . .
C9 C1 C2 C12 -175.7(5) . . . .
C9 C8 C10 N2 -0.4(7) . . . .
C9 C8 C10 C7 -178.8(5) . . . .
C9 C8 C19 C20 -93.1(6) . . . .
C9 C8 C19 C24 88.6(6) . . . .
C10 N2 C5 C6 -0.2(5) . . . .
C10 N2 C5 C15 -179.0(5) . . . .
C10 N2 B4 N1 -2.8(6) . . . .
C10 N2 B4 C49 112.9(5) . . . .
C10 N2 B4 C50 -119.2(5) . . . .
C10 C8 C9 N1 1.4(7) . . . .
C10 C8 C9 C1 -179.1(5) . . . .
C10 C8 C19 C20 86.9(6) . . . .
C10 C8 C19 C24 -91.3(6) . . . .
C11 C1 C2 C3 179.4(5) . . . .
C11 C1 C2 C12 3.3(9) . . . .
C11 C1 C9 N1 -179.7(5) . . . .
C11 C1 C9 C8 0.7(9) . . . .
C12 C2 C3 N1 176.3(5) . . . .
C12 C2 C3 C14 -4.3(9) . . . .
C15 C5 C6 C7 178.9(5) . . . .
C15 C5 C6 C16 0.6(8) . . . .
C16 C6 C7 C10 178.2(5) . . . .
C16 C6 C7 C18 -2.2(9) . . . .
C18 C7 C10 N2 -179.7(5) . . . .
C18 C7 C10 C8 -1.1(9) . . . .
C19 C8 C9 N1 -178.6(4) . . . .
C19 C8 C9 C1 0.9(8) . . . .
C19 C8 C10 N2 179.6(4) . . . .
C19 C8 C10 C7 1.2(8) . . . .
C19 C20 C21 C22 0.1(7) . . . .
C20 C19 C24 C23 0.1(7) . . . .
C20 C21 C22 P1 174.2(4) . . . .
C20 C21 C22 C23 0.4(7) . . . .
C21 C22 C23 C24 -0.6(7) . . . .
C22 P1 C25 C26 -65.6(5) . . . .
C22 P1 C25 C30 60.1(5) . . . .
C22 P1 C31A C32A -175.7(8) . . . .
C22 P1 C31A C36A 64.6(8) . . . .
C22 P1 C31A C37A 43.9(16) . . . .
C22 P1 C31A C37B 67(2) . . . .
C22 P1 C31B C43 -160.0(18) . . . .
C22 P1 C31B C37D 179.2(18) . . . .
C22 P1 C31B C32B -67.9(9) . . . .
C22 P1 C31B C36B 172.2(7) . . . .
C22 C23 C24 C19 0.4(7) . . . .
C24 C19 C20 C21 -0.4(7) . . . .
C25 P1 C22 C21 -86.6(5) . . . .
C25 P1 C22 C23 87.3(5) . . . .
C25 P1 C31A C32A -57.7(9) . . . .
C25 P1 C31A C36A -177.4(7) . . . .
C25 P1 C31A C37A 161.8(16) . . . .
C25 P1 C31A C37B -175(2) . . . .
C25 P1 C31B C43 82.9(18) . . . .
C25 P1 C31B C37D 62.1(18) . . . .
C25 P1 C31B C32B 175.0(8) . . . .
C25 P1 C31B C36B 55.0(8) . . . .
C25 C26 C27 C28 -56.7(9) . . . .
C26 C25 C30 C29 -55.8(8) . . . .
C26 C27 C28 C29 57.9(9) . . . .
C27 C28 C29 C30 -57.9(10) . . . .
C28 C29 C30 C25 55.4(10) . . . .
C30 C25 C26 C27 56.5(8) . . . .
C31A P1 C22 C21 33.6(5) . . . .
C31A P1 C22 C23 -152.6(4) . . . .
C31A P1 C25 C26 174.9(5) . . . .
C31A P1 C25 C30 -59.4(5) . . . .
C31A P1 C31B C43 -39.3(19) . . . .
C31A P1 C31B C37D -60.1(19) . . . .
C31A P1 C31B C32B 52.8(9) . . . .
C31A P1 C31B C36B -67.2(8) . . . .
C31A C32A C33A C34A 69.0(15) . . . .
C31A C37A C38A C39A -49(4) . . . .
C31A C37B C38B C39B 180(3) . . . .
C31B P1 C22 C21 154.8(4) . . . .
C31B P1 C22 C23 -31.4(5) . . . .
C31B P1 C25 C26 52.8(5) . . . .
C31B P1 C25 C30 178.5(5) . . . .
C31B P1 C31A C32A 63.9(9) . . . .
C31B P1 C31A C36A -55.8(8) . . . .
C31B P1 C31A C37A -76.5(16) . . . .
C31B P1 C31A C37B -54(2) . . . .
C31B C43 C38C C39C -74(3) . . . .
C31B C37D C38D C39D -65(4) . . . .
C31B C32B C33B C34B 66.7(16) . . . .
B4 N1 C3 C2 -176.6(5) . . . .
B4 N1 C3 C14 4.0(8) . . . .
B4 N1 C9 C1 176.9(4) . . . .
B4 N1 C9 C8 -3.5(7) . . . .
B4 N2 C5 C6 179.9(4) . . . .
B4 N2 C5 C15 1.1(7) . . . .
B4 N2 C10 C7 -179.9(4) . . . .
B4 N2 C10 C8 1.4(7) . . . .
C43 C38C C39C F1C -52(4) . . . .
C32A C31A C36A C35A 52.4(14) . . . .
C32A C33A C34A C35A -66.1(16) . . . .
C33A C34A C35A C36A 63.4(17) . . . .
C34A C35A C36A C31A -55.0(15) . . . .
C36A C31A C32A C33A -59.7(14) . . . .
C37A C38A C39A F1A -62(4) . . . .
C37D C38D C39D F1D -56(4) . . . .
C37B C38B C39B F1B 61(3) . . . .
C32B C31B C36B C35B 57.7(14) . . . .
C32B C33B C34B C35B -60.3(17) . . . .
C33B C34B C35B C36B 57.5(17) . . . .
C34B C35B C36B C31B -56.5(16) . . . .
C36B C31B C32B C33B -64.0(14) . . . .

loop_
_exptl_oxdiff_crystal_face_indexfrac_h
_exptl_oxdiff_crystal_face_indexfrac_k
_exptl_oxdiff_crystal_face_indexfrac_l
_exptl_oxdiff_crystal_face_x
_exptl_oxdiff_crystal_face_y
_exptl_oxdiff_crystal_face_z
1.0003 -0.0001 0.0001 0.0589 0.0293 -0.0051
-1.0007 0.0002 2.0007 0.0410 -0.1249 0.0194
1.0007 -0.0002 -2.0007 -0.0410 0.1249 -0.0194
0.9975 1.9998 0.9993 0.1114 0.0310 0.3170
0.0028 -1.9999 -0.9993 -0.0525 -0.0017 -0.3221
-1.0003 0.0001 -0.0001 -0.0589 -0.0293 0.0051
